data_7225327
loop_
_publ_author_name
'Lu, Yu-Ling'
'Sun, Jing'
'Jiang, Yan-Hong'
'Yan, Chao Guo'

_publ_section_title
;
 Diastereoselective synthesis of
 spiro[indene-2,2'-pyrazolo[1,2-a]pyrazoles] and
 spiro[indoline-3,2'-pyrazolo[1,2-a]pyrazoles] via 1,3-dipolar
 cycloaddition
;
_journal_name_full 'RSC Adv.'
_journal_paper_doi 10.1039/C6RA02358D
_journal_year 2016
_chemical_formula_moiety 'C26 H18 Br2 N2 O3'
_chemical_formula_sum 'C26 H18 Br2 N2 O3'
_chemical_formula_weight 566.24
_chemical_name_systematic
; 
 ? 
;
_space_group_IT_number 2
_symmetry_cell_setting triclinic
_symmetry_space_group_name_Hall '-P 1'
_symmetry_space_group_name_H-M 'P -1'
_atom_sites_solution_hydrogens geom
_atom_sites_solution_primary direct
_atom_sites_solution_secondary difmap
_audit_block_doi 10.5517/cc1jmg3q
_audit_creation_method SHELXL-97
_audit_update_record
;
2015-08-15 deposited with the CCDC.
2016-05-19 downloaded from the CCDC.
;
_cell_angle_alpha 115.544(10)
_cell_angle_beta 102.578(10)
_cell_angle_gamma 97.067(11)
_cell_formula_units_Z 2
_cell_length_a 9.345(3)
_cell_length_b 11.391(4)
_cell_length_c 12.452(4)
_cell_measurement_reflns_used 6860
_cell_measurement_temperature 296(2)
_cell_measurement_theta_max 27.15
_cell_measurement_theta_min 2.30
_cell_volume 1131.3(7)
_computing_cell_refinement 'Bruker SMART'
_computing_data_collection 'Bruker SMART'
_computing_data_reduction 'Bruker SAINT'
_computing_molecular_graphics 'Bruker SHELXTL'
_computing_publication_material 'Bruker SHELXTL'
_computing_structure_refinement 'SHELXL-97 (Sheldrick, 2008)'
_computing_structure_solution 'SHELXS-97 (Sheldrick, 2008)'
_diffrn_ambient_temperature 296(2)
_diffrn_measured_fraction_theta_full 0.977
_diffrn_measured_fraction_theta_max 0.977
_diffrn_measurement_device_type 'CCD area detector'
_diffrn_measurement_method 'phi and omega scans'
_diffrn_radiation_monochromator graphite
_diffrn_radiation_source 'fine-focus sealed tube'
_diffrn_radiation_type MoK\a
_diffrn_radiation_wavelength 0.71073
_diffrn_reflns_av_R_equivalents 0.0635
_diffrn_reflns_av_sigmaI/netI 0.0730
_diffrn_reflns_limit_h_max 11
_diffrn_reflns_limit_h_min -12
_diffrn_reflns_limit_k_max 14
_diffrn_reflns_limit_k_min -14
_diffrn_reflns_limit_l_max 16
_diffrn_reflns_limit_l_min -15
_diffrn_reflns_number 15454
_diffrn_reflns_theta_full 27.61
_diffrn_reflns_theta_max 27.61
_diffrn_reflns_theta_min 1.90
_exptl_absorpt_coefficient_mu 3.615
_exptl_absorpt_correction_T_max 0.562
_exptl_absorpt_correction_T_min 0.532
_exptl_absorpt_correction_type multi-scan
_exptl_absorpt_process_details sadabs
_exptl_crystal_colour colorless
_exptl_crystal_density_diffrn 1.662
_exptl_crystal_density_method 'not measured'
_exptl_crystal_description block
_exptl_crystal_F_000 564
_exptl_crystal_size_max 0.20
_exptl_crystal_size_mid 0.18
_exptl_crystal_size_min 0.18
_refine_diff_density_max 0.881
_refine_diff_density_min -1.099
_refine_diff_density_rms 0.144
_refine_ls_extinction_coef 0.069(7)
_refine_ls_extinction_expression Fc^*^=kFc[1+0.001xFc^2^\l^3^/sin(2\q)]^-1/4^
_refine_ls_extinction_method SHELXL
_refine_ls_goodness_of_fit_ref 1.077
_refine_ls_hydrogen_treatment constr
_refine_ls_matrix_type full
_refine_ls_number_parameters 299
_refine_ls_number_reflns 5119
_refine_ls_number_restraints 0
_refine_ls_restrained_S_all 1.077
_refine_ls_R_factor_all 0.1130
_refine_ls_R_factor_gt 0.0737
_refine_ls_shift/su_max 0.001
_refine_ls_shift/su_mean 0.000
_refine_ls_structure_factor_coef Fsqd
_refine_ls_weighting_details 'calc w=1/[\s^2^(Fo^2^)+(0.1495P)^2^+0.0000P] where P=(Fo^2^+2Fc^2^)/3'
_refine_ls_weighting_scheme calc
_refine_ls_wR_factor_gt 0.2127
_refine_ls_wR_factor_ref 0.2407
_reflns_number_gt 3340
_reflns_number_total 5119
_reflns_threshold_expression >2sigma(I)
_cod_data_source_file c6ra02358d2.cif
_cod_data_source_block 1n
_cod_original_cell_volume 1131.2(7)
_cod_database_code 7225327

loop_
_symmetry_equiv_pos_as_xyz
'x, y, z'
'-x, -y, -z'

loop_
_atom_site_label
_atom_site_type_symbol
_atom_site_fract_x
_atom_site_fract_y
_atom_site_fract_z
_atom_site_U_iso_or_equiv
_atom_site_adp_type
_atom_site_occupancy
_atom_site_symmetry_multiplicity
_atom_site_calc_flag
_atom_site_refinement_flags
Br1 Br 0.29598(6) 0.19390(6) 0.43742(6) 0.0763(3) Uani 1 1 d .
Br2 Br 1.29189(9) 0.82529(10) 1.50227(7) 0.0989(4) Uani 1 1 d .
C1 C 0.5817(5) 0.9631(5) 1.1425(5) 0.0440(11) Uani 1 1 d .
C2 C 0.4155(6) 0.8994(5) 1.0854(6) 0.0539(13) Uani 1 1 d .
H2A H 0.3730 0.9197 1.0189 0.065 Uiso 1 1 calc R
H2B H 0.3628 0.9306 1.1476 0.065 Uiso 1 1 calc R
C3 C 0.4036(5) 0.7505(5) 1.0345(5) 0.0486(11) Uani 1 1 d .
H3A H 0.3690 0.7189 1.0877 0.058 Uiso 1 1 calc R
H3B H 0.3326 0.7009 0.9510 0.058 Uiso 1 1 calc R
C4 C 0.5960(4) 0.7251(4) 0.9208(4) 0.0350(9) Uani 1 1 d .
H4 H 0.5649 0.7975 0.9064 0.042 Uiso 1 1 calc R
C5 C 0.5193(4) 0.5944(4) 0.8048(4) 0.0348(9) Uani 1 1 d .
C6 C 0.5022(5) 0.4731(5) 0.8070(5) 0.0490(12) Uani 1 1 d .
H6 H 0.5340 0.4718 0.8825 0.059 Uiso 1 1 calc R
C7 C 0.4381(6) 0.3538(5) 0.6972(6) 0.0561(13) Uani 1 1 d .
H7 H 0.4324 0.2720 0.6978 0.067 Uiso 1 1 calc R
C8 C 0.3831(5) 0.3573(5) 0.5875(5) 0.0494(12) Uani 1 1 d .
C9 C 0.3922(5) 0.4768(5) 0.5843(5) 0.0490(11) Uani 1 1 d .
H9 H 0.3521 0.4781 0.5097 0.059 Uiso 1 1 calc R
C10 C 0.4613(5) 0.5947(5) 0.6931(5) 0.0451(11) Uani 1 1 d .
H10 H 0.4691 0.6760 0.6913 0.054 Uiso 1 1 calc R
C11 C 1.0665(5) 0.8527(5) 1.1927(5) 0.0479(11) Uani 1 1 d .
H11 H 1.0894 0.8566 1.1251 0.058 Uiso 1 1 calc R
C12 C 1.1758(5) 0.8435(5) 1.2816(5) 0.0521(12) Uani 1 1 d .
H12 H 1.2725 0.8415 1.2741 0.063 Uiso 1 1 calc R
C13 C 1.1412(6) 0.8373(5) 1.3804(5) 0.0551(13) Uani 1 1 d .
C14 C 1.0018(7) 0.8424(7) 1.3965(5) 0.0638(15) Uani 1 1 d .
H14 H 0.9803 0.8387 1.4646 0.077 Uiso 1 1 calc R
C15 C 0.8926(6) 0.8535(6) 1.3075(5) 0.0534(12) Uani 1 1 d .
H15 H 0.7976 0.8592 1.3177 0.064 Uiso 1 1 calc R
C16 C 0.9221(5) 0.8560(4) 1.2045(4) 0.0388(10) Uani 1 1 d .
C17 C 0.8034(5) 0.8696(4) 1.1089(4) 0.0376(9) Uani 1 1 d .
H17 H 0.8372 0.9580 1.1154 0.045 Uiso 1 1 calc R
C18 C 0.8438(4) 0.8170(4) 0.8958(4) 0.0358(9) Uani 1 1 d .
C19 C 0.7720(4) 0.7615(4) 0.9699(4) 0.0335(9) Uani 1 1 d .
C20 C 0.8350(4) 0.6364(4) 0.9487(4) 0.0375(10) Uani 1 1 d .
C21 C 0.9201(5) 0.6192(4) 0.8583(4) 0.0397(10) Uani 1 1 d .
C22 C 0.9936(5) 0.5176(5) 0.8075(5) 0.0512(12) Uani 1 1 d .
H22 H 0.9913 0.4478 0.8276 0.061 Uiso 1 1 calc R
C23 C 1.0694(7) 0.5254(6) 0.7268(6) 0.0664(16) Uani 1 1 d .
H23 H 1.1176 0.4585 0.6906 0.080 Uiso 1 1 calc R
C24 C 1.0760(6) 0.6300(6) 0.6977(6) 0.0615(14) Uani 1 1 d .
H24 H 1.1287 0.6321 0.6430 0.074 Uiso 1 1 calc R
C25 C 1.0059(5) 0.7305(5) 0.7485(5) 0.0468(11) Uani 1 1 d .
H25 H 1.0110 0.8011 0.7294 0.056 Uiso 1 1 calc R
C26 C 0.9268(4) 0.7241(4) 0.8294(4) 0.0365(9) Uani 1 1 d .
N1 N 0.5573(4) 0.7315(3) 1.0323(4) 0.0385(8) Uani 1 1 d .
N2 N 0.6544(4) 0.8605(3) 1.1278(4) 0.0396(8) Uani 1 1 d .
O1 O 0.6451(4) 1.0803(3) 1.1942(4) 0.0592(10) Uani 1 1 d .
O2 O 0.8328(4) 0.9223(3) 0.8968(4) 0.0515(9) Uani 1 1 d .
O3 O 0.8155(4) 0.5659(3) 0.9962(3) 0.0493(8) Uani 1 1 d .

loop_
_atom_site_aniso_label
_atom_site_aniso_U_11
_atom_site_aniso_U_22
_atom_site_aniso_U_33
_atom_site_aniso_U_23
_atom_site_aniso_U_13
_atom_site_aniso_U_12
Br1 0.0541(4) 0.0618(4) 0.0605(5) -0.0069(3) 0.0009(3) 0.0052(3)
Br2 0.0874(6) 0.1430(8) 0.0676(5) 0.0551(5) 0.0021(4) 0.0506(5)
C1 0.054(3) 0.044(3) 0.041(3) 0.023(2) 0.019(2) 0.020(2)
C2 0.052(3) 0.062(3) 0.072(4) 0.044(3) 0.028(3) 0.027(2)
C3 0.041(2) 0.056(3) 0.054(3) 0.026(3) 0.019(2) 0.015(2)
C4 0.035(2) 0.033(2) 0.039(2) 0.0202(19) 0.0061(17) 0.0089(16)
C5 0.0288(19) 0.034(2) 0.038(2) 0.0169(19) 0.0059(17) 0.0052(16)
C6 0.046(2) 0.039(2) 0.048(3) 0.018(2) -0.001(2) 0.001(2)
C7 0.050(3) 0.035(2) 0.065(4) 0.015(3) 0.005(3) 0.004(2)
C8 0.034(2) 0.050(3) 0.035(3) 0.000(2) 0.0028(19) 0.0027(19)
C9 0.044(2) 0.056(3) 0.044(3) 0.022(2) 0.013(2) 0.011(2)
C10 0.042(2) 0.044(2) 0.051(3) 0.026(2) 0.013(2) 0.0077(19)
C11 0.039(2) 0.056(3) 0.048(3) 0.027(3) 0.009(2) 0.005(2)
C12 0.038(2) 0.057(3) 0.048(3) 0.019(3) 0.005(2) 0.004(2)
C13 0.052(3) 0.057(3) 0.042(3) 0.018(3) 0.000(2) 0.014(2)
C14 0.063(3) 0.094(4) 0.039(3) 0.035(3) 0.013(3) 0.023(3)
C15 0.045(3) 0.072(3) 0.048(3) 0.031(3) 0.017(2) 0.017(2)
C16 0.036(2) 0.031(2) 0.040(3) 0.014(2) 0.0047(19) 0.0022(16)
C17 0.040(2) 0.0294(19) 0.039(2) 0.0150(19) 0.0086(19) 0.0041(16)
C18 0.034(2) 0.031(2) 0.038(2) 0.0166(19) 0.0051(18) 0.0066(16)
C19 0.037(2) 0.0293(19) 0.034(2) 0.0165(19) 0.0072(18) 0.0076(16)
C20 0.035(2) 0.032(2) 0.038(2) 0.016(2) -0.0014(18) 0.0044(16)
C21 0.036(2) 0.032(2) 0.044(3) 0.015(2) 0.0069(19) 0.0089(17)
C22 0.051(3) 0.040(2) 0.054(3) 0.015(2) 0.010(2) 0.020(2)
C23 0.059(3) 0.064(3) 0.068(4) 0.017(3) 0.027(3) 0.030(3)
C24 0.055(3) 0.070(4) 0.067(4) 0.030(3) 0.031(3) 0.021(3)
C25 0.041(2) 0.048(3) 0.052(3) 0.025(2) 0.015(2) 0.010(2)
C26 0.0302(19) 0.034(2) 0.037(2) 0.0132(19) 0.0041(17) 0.0035(16)
N1 0.0354(17) 0.0363(18) 0.044(2) 0.0206(18) 0.0108(16) 0.0070(14)
N2 0.0424(19) 0.0344(18) 0.041(2) 0.0157(17) 0.0125(17) 0.0132(15)
O1 0.073(2) 0.0373(18) 0.068(3) 0.0204(18) 0.028(2) 0.0216(17)
O2 0.060(2) 0.0445(18) 0.068(2) 0.0356(19) 0.0283(19) 0.0230(15)
O3 0.0563(19) 0.0457(18) 0.055(2) 0.0334(18) 0.0116(16) 0.0146(14)

loop_
_atom_type_symbol
_atom_type_description
_atom_type_scat_dispersion_real
_atom_type_scat_dispersion_imag
_atom_type_scat_source
C C 0.0033 0.0016 'International Tables Vol C Tables 4.2.6.8 and 6.1.1.4'
H H 0.0000 0.0000 'International Tables Vol C Tables 4.2.6.8 and 6.1.1.4'
N N 0.0061 0.0033 'International Tables Vol C Tables 4.2.6.8 and 6.1.1.4'
O O 0.0106 0.0060 'International Tables Vol C Tables 4.2.6.8 and 6.1.1.4'
Br Br -0.2901 2.4595 'International Tables Vol C Tables 4.2.6.8 and 6.1.1.4'

loop_
_geom_angle_atom_site_label_1
_geom_angle_atom_site_label_2
_geom_angle_atom_site_label_3
_geom_angle
O1 C1 N2 124.4(4)
O1 C1 C2 128.4(4)
N2 C1 C2 107.1(4)
C1 C2 C3 104.6(4)
C1 C2 H2A 110.8
C3 C2 H2A 110.8
C1 C2 H2B 110.8
C3 C2 H2B 110.8
H2A C2 H2B 108.9
N1 C3 C2 106.5(4)
N1 C3 H3A 110.4
C2 C3 H3A 110.4
N1 C3 H3B 110.4
C2 C3 H3B 110.4
H3A C3 H3B 108.6
N1 C4 C5 113.2(3)
N1 C4 C19 100.7(3)
C5 C4 C19 117.4(3)
N1 C4 H4 108.4
C5 C4 H4 108.4
C19 C4 H4 108.4
C10 C5 C6 118.9(4)
C10 C5 C4 119.4(4)
C6 C5 C4 121.8(4)
C5 C6 C7 120.3(5)
C5 C6 H6 119.9
C7 C6 H6 119.9
C8 C7 C6 119.4(4)
C8 C7 H7 120.3
C6 C7 H7 120.3
C7 C8 C9 121.2(5)
C7 C8 Br1 119.3(4)
C9 C8 Br1 119.5(4)
C8 C9 C10 119.0(5)
C8 C9 H9 120.5
C10 C9 H9 120.5
C9 C10 C5 121.1(4)
C9 C10 H10 119.4
C5 C10 H10 119.4
C12 C11 C16 119.9(5)
C12 C11 H11 120.0
C16 C11 H11 120.0
C13 C12 C11 119.7(5)
C13 C12 H12 120.1
C11 C12 H12 120.1
C14 C13 C12 122.2(5)
C14 C13 Br2 118.3(4)
C12 C13 Br2 119.5(4)
C13 C14 C15 117.9(5)
C13 C14 H14 121.1
C15 C14 H14 121.1
C16 C15 C14 121.6(5)
C16 C15 H15 119.2
C14 C15 H15 119.2
C15 C16 C11 118.7(4)
C15 C16 C17 121.3(4)
C11 C16 C17 119.9(4)
N2 C17 C16 113.7(4)
N2 C17 C19 103.9(3)
C16 C17 C19 115.5(3)
N2 C17 H17 107.8
C16 C17 H17 107.8
C19 C17 H17 107.8
O2 C18 C26 127.4(4)
O2 C18 C19 123.9(4)
C26 C18 C19 108.7(3)
C18 C19 C20 102.9(3)
C18 C19 C4 111.5(3)
C20 C19 C4 112.3(3)
C18 C19 C17 112.5(3)
C20 C19 C17 116.4(3)
C4 C19 C17 101.7(3)
O3 C20 C21 126.9(4)
O3 C20 C19 125.9(4)
C21 C20 C19 107.1(3)
C26 C21 C22 120.8(4)
C26 C21 C20 111.0(4)
C22 C21 C20 128.1(4)
C23 C22 C21 117.3(5)
C23 C22 H22 121.4
C21 C22 H22 121.4
C22 C23 C24 122.0(5)
C22 C23 H23 119.0
C24 C23 H23 119.0
C25 C24 C23 120.9(5)
C25 C24 H24 119.5
C23 C24 H24 119.5
C24 C25 C26 118.2(5)
C24 C25 H25 120.9
C26 C25 H25 120.9
C21 C26 C25 120.8(4)
C21 C26 C18 109.9(4)
C25 C26 C18 129.3(4)
N2 N1 C3 102.9(3)
N2 N1 C4 100.5(3)
C3 N1 C4 114.2(3)
C1 N2 N1 111.5(4)
C1 N2 C17 120.8(3)
N1 N2 C17 108.1(3)

loop_
_geom_bond_atom_site_label_1
_geom_bond_atom_site_label_2
_geom_bond_distance
Br1 C8 1.893(5)
Br2 C13 1.898(5)
C1 O1 1.202(6)
C1 N2 1.387(6)
C1 C2 1.498(7)
C2 C3 1.512(7)
C2 H2A 0.9700
C2 H2B 0.9700
C3 N1 1.483(6)
C3 H3A 0.9700
C3 H3B 0.9700
C4 N1 1.484(6)
C4 C5 1.499(6)
C4 C19 1.558(6)
C4 H4 0.9800
C5 C10 1.380(6)
C5 C6 1.384(6)
C6 C7 1.384(7)
C6 H6 0.9300
C7 C8 1.369(8)
C7 H7 0.9300
C8 C9 1.372(7)
C9 C10 1.375(7)
C9 H9 0.9300
C10 H10 0.9300
C11 C12 1.383(7)
C11 C16 1.392(6)
C11 H11 0.9300
C12 C13 1.366(8)
C12 H12 0.9300
C13 C14 1.365(8)
C14 C15 1.394(7)
C14 H14 0.9300
C15 C16 1.380(7)
C15 H15 0.9300
C16 C17 1.516(6)
C17 N2 1.461(6)
C17 C19 1.566(6)
C17 H17 0.9800
C18 O2 1.212(5)
C18 C26 1.460(6)
C18 C19 1.539(6)
C19 C20 1.548(6)
C20 O3 1.203(5)
C20 C21 1.476(7)
C21 C26 1.387(6)
C21 C22 1.401(6)
C22 C23 1.376(9)
C22 H22 0.9300
C23 C24 1.384(9)
C23 H23 0.9300
C24 C25 1.371(7)
C24 H24 0.9300
C25 C26 1.393(7)
C25 H25 0.9300
N1 N2 1.446(5)
